data_7114773
loop_
_publ_author_name
'Blake, Alexander J.'
'Brooks, Neil R.'
'Champness, Neil R.'
'Crew, Marcello'
'Gregory, Duncan H.'
'Hubberstey, Peter'
'Schr\"oder, Martin'
'Deveson, Anne'
'Fenske, Dieter'
'Hanton, Lyall R.'

_publ_section_title
;
 Topological isomerism in coordination polymers
;
_journal_issue 16
_journal_name_full 'Chemical Communications'
_journal_page_first 1432
_journal_paper_doi 10.1039/b103612m
_journal_year 2001
_chemical_formula_moiety (CuI)(NC5H4SSH4C5N).MeCN
_chemical_formula_sum 'C12 H11 Cu I N3 S2'
_chemical_formula_weight 451.80
_chemical_name_common cuipss
_chemical_name_systematic
; 
? 
;
_space_group_IT_number 2
_symmetry_cell_setting triclinic
_symmetry_space_group_name_Hall '-P 1'
_symmetry_space_group_name_H-M 'P -1'
_atom_sites_solution_hydrogens geom
_atom_sites_solution_primary direct
_atom_sites_solution_secondary difmap
_audit_creation_method SHELXL-97
_cell_angle_alpha 94.48(4)
_cell_angle_beta 96.63(3)
_cell_angle_gamma 106.11(4)
_cell_formula_units_Z 2
_cell_length_a 8.745(2)
_cell_length_b 8.955(4)
_cell_length_c 10.636(3)
_cell_measurement_reflns_used 20
_cell_measurement_temperature 220.0(2)
_cell_measurement_theta_max 17.0
_cell_measurement_theta_min 12.75
_cell_volume 789.5(5)
_computing_cell_refinement 'STADI-4 (stoe & cie, 1996a)'
_computing_data_collection 'STADI-4 (stoe & cie, 1996a)'
_computing_data_reduction 'X-RED (stoe & cie, 1996b)'
_computing_molecular_graphics 'SHELXTL/PC (version 5.03)(Sheldrick, 1994)'
_computing_publication_material 'SHELXL-97 (Sheldrick, 1997)'
_computing_structure_refinement 'SHELXL-97 (Sheldrick, 1997)'
_computing_structure_solution 'SHELXS-97 (Sheldrick, 1990)'
_diffrn_ambient_temperature 220.0(2)
_diffrn_measured_fraction_theta_full 0.994
_diffrn_measured_fraction_theta_max 0.994
_diffrn_measurement_device_type 'STOE STADI-4 FOUR-CIRCLE DIFFRACTOMETER D092'
_diffrn_measurement_method omega-theta
_diffrn_radiation_monochromator graphite
_diffrn_radiation_source 'fine-focus sealed tube'
_diffrn_radiation_type MoK\a
_diffrn_radiation_wavelength 0.71073
_diffrn_reflns_av_R_equivalents 0.0000
_diffrn_reflns_av_sigmaI/netI 0.0234
_diffrn_reflns_limit_h_max 10
_diffrn_reflns_limit_h_min -10
_diffrn_reflns_limit_k_max 10
_diffrn_reflns_limit_k_min -10
_diffrn_reflns_limit_l_max 12
_diffrn_reflns_limit_l_min 0
_diffrn_reflns_number 2775
_diffrn_reflns_theta_full 25.03
_diffrn_reflns_theta_max 25.03
_diffrn_reflns_theta_min 2.88
_diffrn_standards_decay_% 'variations +- 3.2%'
_diffrn_standards_interval_time 60
_diffrn_standards_number 3
_exptl_absorpt_coefficient_mu 3.591
_exptl_absorpt_correction_T_max 0.616
_exptl_absorpt_correction_T_min 0.520
_exptl_absorpt_correction_type psi-scans
_exptl_crystal_colour yellow
_exptl_crystal_density_diffrn 1.900
_exptl_crystal_density_method 'not measured'
_exptl_crystal_description needle
_exptl_crystal_F_000 436
_exptl_crystal_size_max 0.064
_exptl_crystal_size_mid 0.10
_exptl_crystal_size_min 0.39
_refine_diff_density_max 0.913
_refine_diff_density_min -1.002
_refine_diff_density_rms 0.127
_refine_ls_extinction_method none
_refine_ls_goodness_of_fit_ref 1.059
_refine_ls_hydrogen_treatment mixed
_refine_ls_matrix_type full
_refine_ls_number_parameters 173
_refine_ls_number_reflns 2775
_refine_ls_number_restraints 0
_refine_ls_restrained_S_all 1.059
_refine_ls_R_factor_all 0.0479
_refine_ls_R_factor_gt 0.0400
_refine_ls_shift/su_max 0.016
_refine_ls_shift/su_mean 0.000
_refine_ls_structure_factor_coef Fsqd
_refine_ls_weighting_details 'w=1/[\s^2^(Fo^2^)+(0.0338P)^2^+4.8943P] where P=(Fo^2^+2Fc^2^)/3'
_refine_ls_weighting_scheme calc
_refine_ls_wR_factor_gt 0.0904
_refine_ls_wR_factor_ref 0.0982
_reflns_number_gt 2415
_reflns_number_total 2775
_reflns_threshold_expression >2sigma(I)
_cod_data_source_file b103612m.txt
_cod_data_source_block cuipss
_cod_depositor_comments
;
The following automatic conversions were performed:

'_symmetry_cell_setting' value 'Triclinic' changed to 'triclinic'
according to
/usr/data/users/saulius/automatic-downloads/retrospective/RSC/lib/dictionaries/cif_core.dic
dictionary named 'cif_core.dic' version 2.4.2 from 2011-04-26.

Automatic conversion script
Id: cif_fix_values 2281 2013-09-26 08:29:07Z andrius 

The following automatic conversions were performed:

'_refine_ls_weighting_scheme' value 'calc
w=1/[\s^2^(Fo^2^)+(0.0338P)^2^+4.8943P] where P=(Fo^2^+2Fc^2^)/3' was
changed to 'calc'. New tag '_refine_ls_weighting_details' was
created. The value of the new tag was set to
'w=1/[\s^2^(Fo^2^)+(0.0338P)^2^+4.8943P] where P=(Fo^2^+2Fc^2^)/3'.

Automatic conversion script
Id: cif_fix_values 3143 2015-03-26 13:38:13Z robertas 
;
_cod_original_sg_symbol_H-M P-1
_cod_database_code 7114773

loop_
_symmetry_equiv_pos_as_xyz
'x, y, z'
'-x, -y, -z'

loop_
_atom_site_label
_atom_site_type_symbol
_atom_site_fract_x
_atom_site_fract_y
_atom_site_fract_z
_atom_site_U_iso_or_equiv
_atom_site_adp_type
_atom_site_occupancy
_atom_site_calc_flag
_atom_site_refinement_flags
I I 0.60432(5) 0.81734(5) 0.90995(4) 0.04307(15) Uani 1 d .
Cu Cu 0.45444(9) 1.03224(8) 0.88760(7) 0.0358(2) Uani 1 d .
S1 S -0.25800(18) 0.72629(18) 0.53392(16) 0.0390(4) Uani 1 d .
S2 S -0.27185(19) 0.50363(18) 0.46712(14) 0.0380(4) Uani 1 d .
N1 N 0.2352(6) 0.9285(6) 0.7751(5) 0.0337(11) Uani 1 d .
C11 C 0.1758(7) 0.7741(7) 0.7407(6) 0.0344(13) Uani 1 d .
H11A H 0.2390 0.7088 0.7682 0.041 Uiso 1 calc R
C12 C 0.0280(7) 0.7040(7) 0.6676(6) 0.0360(13) Uani 1 d .
H12A H -0.0093 0.5936 0.6468 0.043 Uiso 1 calc R
C13 C -0.0645(7) 0.7978(7) 0.6254(6) 0.0337(13) Uani 1 d .
C14 C -0.0060(8) 0.9579(7) 0.6602(6) 0.0394(14) Uani 1 d .
H14A H -0.0669 1.0255 0.6335 0.047 Uiso 1 calc R
C15 C 0.1422(8) 1.0172(7) 0.7342(6) 0.0388(14) Uani 1 d .
H15A H 0.1810 1.1271 0.7578 0.047 Uiso 1 calc R
N2 N -0.4324(6) 0.1908(6) 0.7732(5) 0.0360(11) Uani 1 d .
C21 C -0.3949(7) 0.1389(7) 0.6628(6) 0.0381(14) Uani 1 d .
H21A H -0.4033 0.0308 0.6476 0.046 Uiso 1 calc R
C22 C -0.3454(8) 0.2319(7) 0.5706(6) 0.0392(14) Uani 1 d .
H22A H -0.3205 0.1888 0.4938 0.047 Uiso 1 calc R
C23 C -0.3319(7) 0.3913(6) 0.5911(5) 0.0308(12) Uani 1 d .
C24 C -0.3686(7) 0.4459(7) 0.7047(6) 0.0373(14) Uani 1 d .
H24A H -0.3599 0.5538 0.7227 0.045 Uiso 1 calc R
C25 C -0.4178(8) 0.3445(7) 0.7920(6) 0.0390(14) Uani 1 d .
H25A H -0.4429 0.3850 0.8697 0.047 Uiso 1 calc R
N1S N 0.9516(11) 0.6290(10) 1.2234(9) 0.089(3) Uani 1 d .
C1S C 0.9929(10) 0.6798(9) 1.1370(8) 0.059(2) Uani 1 d .
C2S C 1.0473(12) 0.7474(14) 1.0250(10) 0.087(3) Uani 1 d .
H2S1 H 1.1608 0.8083 1.0452 0.130 Uiso 1 calc R
H2S2 H 0.9831 0.8161 0.9978 0.130 Uiso 1 calc R
H2S3 H 1.0350 0.6637 0.9562 0.130 Uiso 1 calc R

loop_
_atom_site_aniso_label
_atom_site_aniso_U_11
_atom_site_aniso_U_22
_atom_site_aniso_U_33
_atom_site_aniso_U_23
_atom_site_aniso_U_13
_atom_site_aniso_U_12
I 0.0511(3) 0.0439(3) 0.0404(3) -0.00206(18) 0.00662(19) 0.0257(2)
Cu 0.0375(4) 0.0337(4) 0.0352(4) 0.0032(3) 0.0048(3) 0.0094(3)
S1 0.0340(8) 0.0340(8) 0.0476(9) 0.0074(7) -0.0011(7) 0.0094(6)
S2 0.0424(9) 0.0359(8) 0.0326(8) 0.0037(6) 0.0041(6) 0.0069(7)
N1 0.032(3) 0.032(3) 0.036(3) 0.003(2) 0.005(2) 0.007(2)
C11 0.034(3) 0.034(3) 0.039(3) 0.007(3) 0.004(3) 0.015(3)
C12 0.037(3) 0.034(3) 0.035(3) 0.006(3) 0.003(3) 0.007(3)
C13 0.030(3) 0.036(3) 0.038(3) 0.009(3) 0.006(2) 0.012(2)
C14 0.043(4) 0.033(3) 0.048(4) 0.008(3) 0.003(3) 0.020(3)
C15 0.042(3) 0.033(3) 0.041(3) 0.003(3) 0.002(3) 0.013(3)
N2 0.036(3) 0.033(3) 0.039(3) 0.007(2) 0.008(2) 0.009(2)
C21 0.040(3) 0.021(3) 0.050(4) 0.000(3) 0.008(3) 0.005(2)
C22 0.041(3) 0.035(3) 0.043(4) 0.003(3) 0.013(3) 0.012(3)
C23 0.027(3) 0.027(3) 0.036(3) 0.002(2) 0.002(2) 0.005(2)
C24 0.039(3) 0.028(3) 0.044(4) 0.001(3) 0.008(3) 0.010(3)
C25 0.045(4) 0.030(3) 0.041(3) 0.000(3) 0.011(3) 0.009(3)
N1S 0.117(7) 0.074(5) 0.107(7) 0.043(5) 0.058(6) 0.054(5)
C1S 0.065(5) 0.049(4) 0.071(5) 0.017(4) 0.022(4) 0.025(4)
C2S 0.066(6) 0.116(9) 0.080(7) 0.034(6) 0.015(5) 0.022(6)

loop_
_atom_type_symbol
_atom_type_description
_atom_type_scat_dispersion_real
_atom_type_scat_dispersion_imag
_atom_type_scat_source
C C 0.0033 0.0016 'International Tables Vol C Tables 4.2.6.8 and 6.1.1.4'
H H 0.0000 0.0000 'International Tables Vol C Tables 4.2.6.8 and 6.1.1.4'
N N 0.0061 0.0033 'International Tables Vol C Tables 4.2.6.8 and 6.1.1.4'
S S 0.1246 0.1234 'International Tables Vol C Tables 4.2.6.8 and 6.1.1.4'
Cu Cu 0.3201 1.2651 'International Tables Vol C Tables 4.2.6.8 and 6.1.1.4'
I I -0.4742 1.8119 'International Tables Vol C Tables 4.2.6.8 and 6.1.1.4'

loop_
_geom_angle_atom_site_label_1
_geom_angle_atom_site_label_2
_geom_angle_atom_site_label_3
_geom_angle
_geom_angle_site_symmetry_1
_geom_angle_site_symmetry_3
Cu I Cu 59.17(4) . 2_677
N2 Cu N1 101.3(2) 1_665 .
N2 Cu Cu 132.07(15) 1_665 2_677
N1 Cu Cu 126.59(15) . 2_677
N2 Cu I 109.06(14) 1_665 .
N1 Cu I 107.43(14) . .
Cu Cu I 60.51(4) 2_677 .
N2 Cu I 109.57(15) 1_665 2_677
N1 Cu I 106.80(14) . 2_677
Cu Cu I 60.33(4) 2_677 2_677
I Cu I 120.83(4) . 2_677
C13 S1 S2 104.1(2) . .
C23 S2 S1 105.2(2) . .
C11 N1 C15 116.3(5) . .
C11 N1 Cu 123.8(4) . .
C15 N1 Cu 119.9(4) . .
N1 C11 C12 124.0(5) . .
C11 C12 C13 118.7(6) . .
C12 C13 C14 118.5(6) . .
C12 C13 S1 124.3(5) . .
C14 C13 S1 117.2(4) . .
C15 C14 C13 118.8(5) . .
N1 C15 C14 123.8(6) . .
C21 N2 C25 116.4(5) . .
C21 N2 Cu 119.5(4) . 1_445
C25 N2 Cu 123.1(4) . 1_445
N2 C21 C22 124.0(5) . .
C21 C22 C23 119.0(6) . .
C24 C23 C22 117.4(5) . .
C24 C23 S2 125.9(5) . .
C22 C23 S2 116.7(5) . .
C25 C24 C23 119.9(6) . .
N2 C25 C24 123.3(6) . .
N1S C1S C2S 179.4(10) . .

loop_
_geom_bond_atom_site_label_1
_geom_bond_atom_site_label_2
_geom_bond_distance
_geom_bond_site_symmetry_2
I Cu 2.6224(13) .
I Cu 2.6271(13) 2_677
Cu N2 2.060(5) 1_665
Cu N1 2.069(5) .
Cu Cu 2.5916(17) 2_677
Cu I 2.6271(13) 2_677
S1 C13 1.772(6) .
S1 S2 2.030(2) .
S2 C23 1.761(6) .
N1 C11 1.339(7) .
N1 C15 1.346(8) .
C11 C12 1.382(8) .
C12 C13 1.383(8) .
C13 C14 1.386(8) .
C14 C15 1.378(9) .
N2 C21 1.338(8) .
N2 C25 1.344(8) .
N2 Cu 2.060(5) 1_445
C21 C22 1.368(9) .
C22 C23 1.396(8) .
C23 C24 1.374(8) .
C24 C25 1.371(9) .
N1S C1S 1.110(10) .
C1S C2S 1.448(12) .

loop_
_geom_torsion_atom_site_label_1
_geom_torsion_atom_site_label_2
_geom_torsion_atom_site_label_3
_geom_torsion_atom_site_label_4
_geom_torsion
_geom_torsion_site_symmetry_1
_geom_torsion_publ_flag
C13 S1 S2 C23 83.6(3) . y
C15 N1 C11 C12 -0.1(9) . ?
N1 C11 C12 C13 0.9(9) . ?
C11 C12 C13 C14 -1.1(9) . ?
C11 C12 C13 S1 -178.6(5) . ?
S2 S1 C13 C12 -16.4(6) . ?
S2 S1 C13 C14 166.0(4) . ?
C12 C13 C14 C15 0.6(9) . ?
S1 C13 C14 C15 178.3(5) . ?
C11 N1 C15 C14 -0.5(9) . ?
Cu N1 C15 C14 -179.3(5) . ?
C13 C14 C15 N1 0.2(10) . ?
C25 N2 C21 C22 -0.6(9) . ?
Cu N2 C21 C22 168.4(5) 1_445 ?
N2 C21 C22 C23 0.1(10) . ?
C21 C22 C23 C24 0.5(9) . ?
C21 C22 C23 S2 -178.6(5) . ?
S1 S2 C23 C24 3.1(6) . ?
S1 S2 C23 C22 -177.9(4) . ?
C22 C23 C24 C25 -0.6(9) . ?
S2 C23 C24 C25 178.4(5) . ?
C21 N2 C25 C24 0.4(9) . ?
Cu N2 C25 C24 -168.2(5) 1_445 ?
C23 C24 C25 N2 0.2(10) . ?
